data_7112969
loop_
_publ_author_name
'Gil-Hern\'andez, Beatriz'
'H\"oppe, Henning A'
'Vieth, Jana K.'
'Sanchiz, Joaquin'
'Janiak, Christoph'

_publ_section_title
;
 Spontaneous resolution upon crystallization of chiral La(III) and Gd(III)
 MOFs from achiral dihydroxymalonate.
;
_journal_issue 43
_journal_name_full 'Chemical communications (Cambridge, England)'
_journal_page_first 8270
_journal_page_last 8272
_journal_paper_doi 10.1039/c0cc01804j
_journal_volume 46
_journal_year 2010
_chemical_formula_moiety 'C9 H18 La2 O24'
_chemical_formula_sum 'C9 H18 La2 O24'
_chemical_formula_weight 788.05
_chemical_name_common
;
catena-cdelta-(triaqua-1.5(mu-dihydroxymalonato-
kappaO,O'':O''',O'''')lanthanum(iii))
;
_chemical_name_systematic
;
catena-\D-[triaqua-1.5(\m-dihydroxymalonato-
\kO,O'':O''',O'''')lanthanum(III)]
;
_space_group_IT_number 155
_symmetry_cell_setting trigonal
_symmetry_space_group_name_Hall 'R 3 2"'
_symmetry_space_group_name_H-M 'R 3 2 :H'
_atom_sites_solution_hydrogens geom
_atom_sites_solution_primary direct
_atom_sites_solution_secondary difmap
_audit_creation_method SHELXL-97
_cell_angle_alpha 90.00
_cell_angle_beta 90.00
_cell_angle_gamma 120.00
_cell_formula_units_Z 3
_cell_length_a 9.7580(3)
_cell_length_b 9.7580(3)
_cell_length_c 21.2982(15)
_cell_measurement_reflns_used 32425
_cell_measurement_temperature 203(2)
_cell_measurement_theta_max 69.2
_cell_measurement_theta_min 3.1
_cell_volume 1756.29(15)
_computing_cell_refinement
;
CrystalClear-SM Expert 2.0 r1 (Rigaku, 2009)
;
_computing_data_collection
;
CrystalClear-SM Expert 2.0 r1 (Rigaku, 2009)
;
_computing_data_reduction
;
CrystalClear-SM Expert 2.0 r1 (Rigaku, 2009)
;
_computing_molecular_graphics 'DIAMOND (Crystal Impact, 2009)'
_computing_structure_refinement 'SHELXL-97 (Sheldrick, 2008)'
_computing_structure_solution 'SHELXS-97 (Sheldrick, 2008)'
_diffrn_ambient_temperature 203(2)
_diffrn_measured_fraction_theta_full 0.998
_diffrn_measured_fraction_theta_max 0.998
_diffrn_measurement_device_type
;
Rigaku RAXIS conversion
;
_diffrn_measurement_method '\w scans'
_diffrn_radiation_monochromator graphite
_diffrn_radiation_source 'fine-focus sealed tube'
_diffrn_radiation_type MoK\a
_diffrn_radiation_wavelength 0.71073
_diffrn_reflns_av_R_equivalents 0.0338
_diffrn_reflns_av_sigmaI/netI 0.0256
_diffrn_reflns_limit_h_max 17
_diffrn_reflns_limit_h_min -17
_diffrn_reflns_limit_k_max 17
_diffrn_reflns_limit_k_min -17
_diffrn_reflns_limit_l_max 32
_diffrn_reflns_limit_l_min -38
_diffrn_reflns_number 20627
_diffrn_reflns_theta_full 39.98
_diffrn_reflns_theta_max 39.98
_diffrn_reflns_theta_min 3.08
_exptl_absorpt_coefficient_mu 3.706
_exptl_absorpt_correction_T_max 0.4235
_exptl_absorpt_correction_T_min 0.2072
_exptl_absorpt_correction_type multi-scan
_exptl_absorpt_process_details '(<i>ABSCOR</i>; Higashi, 1995)'
_exptl_crystal_colour colorless
_exptl_crystal_density_diffrn 2.235
_exptl_crystal_density_method 'not measured'
_exptl_crystal_description prism
_exptl_crystal_F_000 1134
_exptl_crystal_size_max 0.62
_exptl_crystal_size_mid 0.47
_exptl_crystal_size_min 0.28
_refine_diff_density_max 0.964
_refine_diff_density_min -1.058
_refine_diff_density_rms 0.107
_refine_ls_abs_structure_details 'Flack H D (1983), Acta Cryst. A39, 876-881'
_refine_ls_abs_structure_Flack -0.002(13)
_refine_ls_extinction_method none
_refine_ls_goodness_of_fit_ref 1.101
_refine_ls_hydrogen_treatment mixed
_refine_ls_matrix_type full
_refine_ls_number_parameters 63
_refine_ls_number_reflns 2432
_refine_ls_number_restraints 5
_refine_ls_restrained_S_all 1.104
_refine_ls_R_factor_all 0.0200
_refine_ls_R_factor_gt 0.0178
_refine_ls_shift/su_max 0.001
_refine_ls_shift/su_mean 0.000
_refine_ls_structure_factor_coef Fsqd
_refine_ls_weighting_details 'calc w=1/[\s^2^(Fo^2^)+(0.0171P)^2^+0.6499P] where P=(Fo^2^+2Fc^2^)/3'
_refine_ls_weighting_scheme calc
_refine_ls_wR_factor_gt 0.0378
_refine_ls_wR_factor_ref 0.0381
_reflns_number_gt 2295
_reflns_number_total 2432
_reflns_threshold_expression >2sigma(I)
_cod_data_source_file c0cc01804j.txt
_cod_data_source_block ketb
_cod_depositor_comments
;
The following automatic conversions were performed:

'_exptl_absorpt_correction_type' value 'Multi-scan' changed to
'multi-scan' according to
/usr/data/users/saulius/automatic-downloads/retrospective/RSC/lib/dictionaries/cif_core.dic
dictionary named 'cif_core.dic' version 2.4.2 from 2011-04-26.

Automatic conversion script
Id: cif_fix_values 2281 2013-09-26 08:29:07Z andrius 
;
_cod_original_sg_symbol_Hall ' R 3 2" '
_cod_original_sg_symbol_H-M ' R 3 2'
_cod_database_code 7112969

loop_
_symmetry_equiv_pos_as_xyz
'x, y, z'
'-y, x-y, z'
'-x+y, -x, z'
'y, x, -z'
'x-y, -y, -z'
'-x, -x+y, -z'
'x+2/3, y+1/3, z+1/3'
'-y+2/3, x-y+1/3, z+1/3'
'-x+y+2/3, -x+1/3, z+1/3'
'y+2/3, x+1/3, -z+1/3'
'x-y+2/3, -y+1/3, -z+1/3'
'-x+2/3, -x+y+1/3, -z+1/3'
'x+1/3, y+2/3, z+2/3'
'-y+1/3, x-y+2/3, z+2/3'
'-x+y+1/3, -x+2/3, z+2/3'
'y+1/3, x+2/3, -z+2/3'
'x-y+1/3, -y+2/3, -z+2/3'
'-x+1/3, -x+y+2/3, -z+2/3'

loop_
_atom_site_label
_atom_site_type_symbol
_atom_site_fract_x
_atom_site_fract_y
_atom_site_fract_z
_atom_site_U_iso_or_equiv
_atom_site_adp_type
_atom_site_occupancy
_atom_site_symmetry_multiplicity
_atom_site_calc_flag
_atom_site_refinement_flags
La La 0.0000 0.0000 0.230512(4) 0.00866(3) Uani 1 3 d SD
C1 C 0.20519(18) 0.3333 0.3333 0.0097(3) Uani 1 2 d S
C2 C 0.31353(17) 0.35766(17) 0.27540(7) 0.0136(2) Uani 1 1 d .
O1 O 0.05915(12) 0.20025(13) 0.31960(5) 0.01288(17) Uani 1 1 d D
H1 H -0.002(3) 0.186(3) 0.3498(9) 0.019 Uiso 1 1 d D
O2 O 0.27200(15) 0.23930(15) 0.24054(6) 0.0208(2) Uani 1 1 d .
O3 O 0.43616(15) 0.48807(15) 0.26958(6) 0.0244(3) Uani 1 1 d .
OW O 0.00922(18) 0.1821(2) 0.14594(8) 0.0322(3) Uani 1 1 d D
HW1 H 0.094(2) 0.256(3) 0.1300(12) 0.048 Uiso 1 1 d D
HW2 H -0.072(2) 0.163(3) 0.1207(12) 0.048 Uiso 1 1 d D

loop_
_atom_site_aniso_label
_atom_site_aniso_U_11
_atom_site_aniso_U_22
_atom_site_aniso_U_33
_atom_site_aniso_U_23
_atom_site_aniso_U_13
_atom_site_aniso_U_12
La 0.00942(3) 0.00942(3) 0.00714(4) 0.000 0.000 0.00471(2)
C1 0.0106(5) 0.0091(7) 0.0090(7) -0.0021(5) -0.0010(3) 0.0046(3)
C2 0.0135(5) 0.0131(5) 0.0115(6) -0.0014(4) 0.0018(4) 0.0047(5)
O1 0.0092(4) 0.0120(4) 0.0129(4) -0.0029(3) 0.0020(3) 0.0019(3)
O2 0.0182(5) 0.0161(5) 0.0176(5) -0.0065(4) 0.0078(4) 0.0007(4)
O3 0.0204(5) 0.0151(5) 0.0240(6) -0.0069(4) 0.0102(4) -0.0014(4)
OW 0.0303(7) 0.0402(8) 0.0341(8) 0.0260(7) 0.0155(6) 0.0236(7)

loop_
_atom_type_symbol
_atom_type_description
_atom_type_scat_dispersion_real
_atom_type_scat_dispersion_imag
_atom_type_scat_source
C C 0.0033 0.0016 'International Tables Vol C Tables 4.2.6.8 and 6.1.1.4'
H H 0.0000 0.0000 'International Tables Vol C Tables 4.2.6.8 and 6.1.1.4'
O O 0.0106 0.0060 'International Tables Vol C Tables 4.2.6.8 and 6.1.1.4'
La La -0.2871 2.4523 'International Tables Vol C Tables 4.2.6.8 and 6.1.1.4'

loop_
_geom_angle_atom_site_label_1
_geom_angle_atom_site_label_2
_geom_angle_atom_site_label_3
_geom_angle
_geom_angle_site_symmetry_1
_geom_angle_site_symmetry_3
OW La OW 73.83(7) . 2
OW La OW 73.83(7) . 3
OW La OW 73.83(7) 2 3
OW La O2 138.65(5) . 3
OW La O2 71.17(4) 2 3
OW La O2 75.85(5) 3 3
OW La O2 71.17(4) . 2
OW La O2 75.85(5) 2 2
OW La O2 138.65(5) 3 2
O2 La O2 119.287(8) 3 2
OW La O2 75.84(5) . .
OW La O2 138.65(5) 2 .
OW La O2 71.17(4) 3 .
O2 La O2 119.288(8) 3 .
O2 La O2 119.288(8) 2 .
OW La O1 94.40(5) . .
OW La O1 149.03(5) 2 .
OW La O1 131.24(4) 3 .
O2 La O1 126.84(4) 3 .
O2 La O1 73.23(4) 2 .
O2 La O1 60.09(3) . .
OW La O1 131.24(4) . 2
OW La O1 94.40(5) 2 2
OW La O1 149.02(5) 3 2
O2 La O1 73.23(4) 3 2
O2 La O1 60.08(3) 2 2
O2 La O1 126.84(4) . 2
O1 La O1 71.62(4) . 2
OW La O1 149.03(5) . 3
OW La O1 131.24(4) 2 3
OW La O1 94.40(5) 3 3
O2 La O1 60.08(3) 3 3
O2 La O1 126.84(4) 2 3
O2 La O1 73.23(4) . 3
O1 La O1 71.62(4) . 3
O1 La O1 71.62(4) 2 3
O1 C1 O1 112.55(15) 17 .
O1 C1 C2 105.90(7) 17 17
O1 C1 C2 113.11(7) . 17
O1 C1 C2 113.11(7) 17 .
O1 C1 C2 105.89(7) . .
C2 C1 C2 106.24(15) 17 .
O3 C2 O2 125.80(14) . .
O3 C2 C1 117.77(12) . .
O2 C2 C1 116.32(11) . .
C1 O1 La 126.68(7) . .
C1 O1 H1 107.4(16) . .
La O1 H1 124.8(16) . .
C2 O2 La 127.43(10) . .
La OW HW1 124.6(16) . .
La OW HW2 124.9(15) . .
HW1 OW HW2 108(2) . .

loop_
_geom_bond_atom_site_label_1
_geom_bond_atom_site_label_2
_geom_bond_distance
_geom_bond_site_symmetry_2
La OW 2.5003(13) .
La OW 2.5003(13) 2
La OW 2.5003(13) 3
La O2 2.5189(12) 3
La O2 2.5189(12) 2
La O2 2.5190(12) .
La O1 2.5737(10) .
La O1 2.5738(10) 2
La O1 2.5738(10) 3
C1 O1 1.3971(14) 17
C1 O1 1.3972(14) .
C1 C2 1.5638(18) 17
C1 C2 1.5639(18) .
C2 O3 1.2425(18) .
C2 O2 1.2574(18) .
O1 H1 0.838(16) .
OW HW1 0.851(15) .
OW HW2 0.900(16) .

loop_
_geom_hbond_atom_site_label_D
_geom_hbond_atom_site_label_H
_geom_hbond_atom_site_label_A
_geom_hbond_distance_DH
_geom_hbond_distance_HA
_geom_hbond_distance_DA
_geom_hbond_angle_DHA
_geom_hbond_site_symmetry_A
O1 H1 O3 0.838(16) 1.804(17) 2.6083(16) 160(2) 16_445
OW HW1 O3 0.851(15) 1.916(17) 2.7158(18) 156(2) 12
OW HW2 O2 0.900(16) 2.066(18) 2.926(2) 160(2) 11_455
